data_7056055
loop_
_publ_author_name
'Wang, Xiufeng'
'Li, Hongdao'
'Sun, Juan'
'Yang, Meng'
'Li, Cun'
'Li, Licun'

_publ_section_title
;
 LnIII--CoII heterometallic chains based on pyridine substituted nitronyl
 nitroxides
;
_journal_issue 8
_journal_name_full 'New J. Chem.'
_journal_page_first 2973
_journal_paper_doi 10.1039/C6NJ03849B
_journal_volume 41
_journal_year 2017
_chemical_formula_moiety 'C49 H37 Co Dy F30 N6 O14'
_chemical_formula_sum 'C52 H37 Co Dy F30 N6 O14'
_chemical_formula_weight 1768.36
_space_group_crystal_system monoclinic
_space_group_IT_number 14
_space_group_name_Hall '-P 2ybc'
_space_group_name_H-M_alt 'P 1 21/c 1'
_symmetry_space_group_name_Hall '-P 2ybc'
_symmetry_space_group_name_H-M 'P 1 21/c 1'
_atom_sites_solution_hydrogens geom
_audit_creation_method SHELXL-2014/7
_audit_update_record
;
2016-09-20 deposited with the CCDC.
2017-03-07 downloaded from the CCDC.
;
_cell_angle_alpha 90
_cell_angle_beta 106.736(18)
_cell_angle_gamma 90
_cell_formula_units_Z 4
_cell_length_a 12.549(6)
_cell_length_b 22.609(10)
_cell_length_c 25.655(10)
_cell_measurement_reflns_used 18257
_cell_measurement_temperature 113(2)
_cell_measurement_theta_max 27.9
_cell_measurement_theta_min 1.7
_cell_volume 6971(5)
_computing_cell_refinement 'Bruker XSCANS'
_computing_data_collection 'CrystalClear (Rigaku Inc., 2008)'
_computing_data_reduction 'Bruker SHELXTL'
_computing_molecular_graphics SHELXL-2014/7
_computing_publication_material SHELXL-2014/7
_computing_structure_refinement 'SHELXL-2014/7 (Sheldrick, 2014)'
_computing_structure_solution 'SHELXL-2014/7 (Sheldrick, 2014)'
_diffrn_ambient_temperature 113(2)
_diffrn_measured_fraction_theta_full 0.997
_diffrn_measured_fraction_theta_max 0.997
_diffrn_measurement_device_type 'CCD area detector'
_diffrn_radiation_type MoK\a
_diffrn_radiation_wavelength 0.71073
_diffrn_reflns_av_R_equivalents 0.0648
_diffrn_reflns_av_unetI/netI 0.0621
_diffrn_reflns_Laue_measured_fraction_full 0.997
_diffrn_reflns_Laue_measured_fraction_max 0.997
_diffrn_reflns_limit_h_max 14
_diffrn_reflns_limit_h_min -14
_diffrn_reflns_limit_k_max 26
_diffrn_reflns_limit_k_min -24
_diffrn_reflns_limit_l_max 28
_diffrn_reflns_limit_l_min -30
_diffrn_reflns_number 44499
_diffrn_reflns_point_group_measured_fraction_full 0.997
_diffrn_reflns_point_group_measured_fraction_max 0.997
_diffrn_reflns_theta_full 25.014
_diffrn_reflns_theta_max 25.014
_diffrn_reflns_theta_min 1.801
_exptl_absorpt_coefficient_mu 1.443
_exptl_absorpt_correction_T_max 1.000
_exptl_absorpt_correction_T_min 0.541
_exptl_absorpt_correction_type multi-scan
_exptl_absorpt_process_details sadabs
_exptl_crystal_colour blue
_exptl_crystal_density_diffrn 1.678
_exptl_crystal_description Prism
_exptl_crystal_F_000 3464
_exptl_crystal_size_max 0.2
_exptl_crystal_size_mid 0.17
_exptl_crystal_size_min 0.15
_refine_diff_density_max 1.247
_refine_diff_density_min -1.459
_refine_diff_density_rms 0.134
_refine_ls_extinction_method none
_refine_ls_goodness_of_fit_ref 1.130
_refine_ls_hydrogen_treatment constr
_refine_ls_matrix_type full
_refine_ls_number_parameters 965
_refine_ls_number_reflns 12250
_refine_ls_number_restraints 129
_refine_ls_restrained_S_all 1.181
_refine_ls_R_factor_all 0.0996
_refine_ls_R_factor_gt 0.0880
_refine_ls_shift/su_max 0.001
_refine_ls_shift/su_mean 0.000
_refine_ls_structure_factor_coef Fsqd
_refine_ls_weighting_details 'w=1/[\s^2^(Fo^2^)+(0.1103P)^2^+24.4843P] where P=(Fo^2^+2Fc^2^)/3'
_refine_ls_weighting_scheme calc
_refine_ls_wR_factor_gt 0.2293
_refine_ls_wR_factor_ref 0.2381
_reflns_Friedel_coverage 0.000
_reflns_number_gt 10687
_reflns_number_total 12250
_reflns_threshold_expression 'I > 2\s(I)'
_cod_data_source_file c6nj03849b2.cif
_cod_data_source_block complex4Dy
_cod_depositor_comments
;
The following automatic conversions were performed:

'_exptl_absorpt_correction_type' value 'Multi-scan' changed to
'multi-scan' according to
/home/data/users/saulius/crontab/automatic-downloads/rss-feeds/RSC/lib/dictionaries/cif_core.dic
dictionary named 'cif_core.dic' version 2.4.2 from 2011-04-26.

Automatic conversion script
Id: cif_fix_values 4973 2017-02-22 13:04:09Z antanas 

 Adding full bibliography for 7056052--7056055.cif.
;
_cod_database_code 7056055
_shelx_shelxl_version_number 2014/7
_shelx_space_group_comment
;
The symmetry employed for this shelxl refinement is uniquely defined
by the following loop, which should always be used as a source of
symmetry information in preference to the above space-group names.
They are only intended as comments.
;

loop_
_space_group_symop_operation_xyz
'x, y, z'
'-x, y+1/2, -z+1/2'
'-x, -y, -z'
'x, -y-1/2, z-1/2'

loop_
_atom_site_label
_atom_site_type_symbol
_atom_site_fract_x
_atom_site_fract_y
_atom_site_fract_z
_atom_site_U_iso_or_equiv
_atom_site_adp_type
_atom_site_occupancy
_atom_site_site_symmetry_order
_atom_site_calc_flag
_atom_site_refinement_flags_posn
_atom_site_refinement_flags_adp
_atom_site_refinement_flags_occupancy
_atom_site_disorder_assembly
_atom_site_disorder_group
Dy1 Dy 0.67932(4) -0.00794(2) -0.17183(2) 0.05432(18) Uani 1 1 d . . . . .
Co1 Co 0.7202(5) -0.34496(10) -0.08265(9) 0.0524(10) Uani 0.83(2) 1 d . . P A 1
O13 O 0.8388(7) -0.3679(3) -0.1206(3) 0.0768(19) Uani 1 1 d . U . . .
C8 C 0.5368(8) -0.3611(3) -0.2541(3) 0.054(2) Uani 1 1 d . . . . .
C11 C 0.4069(10) -0.3311(4) -0.2067(4) 0.067(2) Uani 1 1 d . . . . .
H11 H 0.3352 -0.3211 -0.2063 0.081 Uiso 1 1 calc R U . . .
C9 C 0.4282(8) -0.3480(4) -0.2548(4) 0.060(2) Uani 1 1 d . . . . .
H9 H 0.3706 -0.3505 -0.2870 0.072 Uiso 1 1 calc R U . . .
C12 C 0.4918(9) -0.3294(4) -0.1606(4) 0.068(3) Uani 1 1 d . . . . .
H12 H 0.4764 -0.3187 -0.1285 0.082 Uiso 1 1 calc R U . . .
O4 O 0.4881(6) -0.0088(2) -0.2205(2) 0.0569(15) Uani 1 1 d . . . . .
O3 O 0.6688(6) 0.0179(3) -0.2599(3) 0.0606(16) Uani 1 1 d . . . . .
O8 O 0.5918(5) -0.0732(3) -0.1256(2) 0.0581(15) Uani 1 1 d . . . . .
O6 O 0.7695(6) 0.0041(3) -0.0785(2) 0.0616(16) Uani 1 1 d . . . . .
O11 O 0.6978(7) -0.4345(3) -0.0715(3) 0.078(2) Uani 1 1 d . . . . .
O7 O 0.6491(6) -0.0995(3) -0.2205(2) 0.0626(16) Uani 1 1 d . . . . .
C10 C 0.6187(8) -0.3575(3) -0.2059(3) 0.054(2) Uani 1 1 d . . . . .
H10 H 0.6915 -0.3657 -0.2057 0.064 Uiso 1 1 calc R U . . .
O9 O 0.8539(6) -0.0501(3) -0.1621(3) 0.0644(16) Uani 1 1 d . . . . .
N1 N 0.5990(7) -0.3425(3) -0.1583(3) 0.0599(19) Uani 1 1 d . . . . .
F16 F 0.5721(7) -0.1550(3) -0.3145(2) 0.103(2) Uani 1 1 d . . . . .
O5 O 0.8072(6) 0.0715(3) -0.1640(3) 0.0681(17) Uani 1 1 d . . . . .
F19 F 0.7086(7) 0.0662(3) -0.3470(3) 0.108(3) Uani 1 1 d . . . . .
C43 C 0.4377(9) -0.0108(4) -0.2711(4) 0.060(2) Uani 1 1 d . . . . .
F20 F 0.6854(8) -0.0258(3) -0.3651(3) 0.115(3) Uani 1 1 d . . . . .
F6 F 0.6743(8) -0.5519(3) -0.0616(3) 0.114(2) Uani 1 1 d . U . . .
O14 O 0.8424(8) -0.3496(3) -0.0083(3) 0.088(2) Uani 1 1 d . . . . .
C36 C 0.5837(9) -0.1404(4) -0.2225(4) 0.064(2) Uani 1 1 d . . . . .
N6 N 0.7627(7) -0.2531(3) -0.0852(3) 0.0612(19) Uani 1 1 d . U . . .
O12 O 0.6138(7) -0.3271(3) -0.0390(3) 0.081(2) Uani 1 1 d . . . . .
F22 F 0.2614(6) 0.0203(3) -0.2673(3) 0.098(2) Uani 1 1 d . . . . .
F26 F 0.7610(6) 0.0458(4) 0.0252(3) 0.104(2) Uani 1 1 d . . . . .
C38 C 0.5353(9) -0.1186(4) -0.1395(4) 0.063(2) Uani 1 1 d . . . . .
N5 N 0.9428(8) -0.1861(4) -0.1941(4) 0.076(2) Uani 1 1 d . . . . .
C41 C 0.5948(9) 0.0130(4) -0.3044(4) 0.060(2) Uani 1 1 d . . . . .
F15 F 0.4425(10) -0.1920(3) -0.1030(4) 0.160(5) Uani 1 1 d . . . B 2
C26 C 0.8005(9) -0.1600(4) -0.0390(3) 0.064(2) Uani 1 1 d . . . . .
H26 H 0.7986 -0.1370 -0.0092 0.076 Uiso 1 1 calc R U . . .
F5 F 0.6469(10) -0.5425(4) 0.0144(4) 0.144(3) Uani 1 1 d . U . . .
C24 C 0.8039(8) -0.2314(4) -0.1241(3) 0.057(2) Uani 1 1 d . . . . .
H24 H 0.8062 -0.2558 -0.1530 0.068 Uiso 1 1 calc R U . . .
N4 N 0.8970(7) -0.0954(3) -0.1798(3) 0.0615(19) Uani 1 1 d . . . . .
F18 F 0.6548(9) -0.2205(3) -0.2595(3) 0.130(3) Uani 1 1 d . . . . .
F17 F 0.4794(8) -0.2158(3) -0.2801(3) 0.127(3) Uani 1 1 d . . . . .
C25 C 0.8435(8) -0.1735(4) -0.1229(3) 0.058(2) Uani 1 1 d . . . . .
C15 C 0.6284(13) -0.4218(4) 0.0054(4) 0.094(4) Uani 1 1 d . . . . .
H15 H 0.6192 -0.4409 0.0359 0.113 Uiso 1 1 calc R U . . .
C23 C 0.7619(9) -0.2181(4) -0.0432(4) 0.068(3) Uani 1 1 d . . . . .
H23 H 0.7345 -0.2331 -0.0159 0.082 Uiso 1 1 calc R U . . .
F30 F 0.9964(7) 0.1801(3) -0.1014(4) 0.123(3) Uani 1 1 d . . . . .
C27 C 0.8419(8) -0.1367(4) -0.0792(3) 0.062(2) Uani 1 1 d . . . . .
H27 H 0.8678 -0.0979 -0.0772 0.074 Uiso 1 1 calc R U . . .
O10 O 0.9566(7) -0.2418(3) -0.1885(4) 0.093(2) Uani 1 1 d . . . . .
F14 F 0.3810(7) -0.1059(4) -0.1069(4) 0.128(3) Uani 1 1 d . . . . .
C39 C 0.4690(11) -0.1374(5) -0.1004(4) 0.077(3) Uani 1 1 d . . . . .
C28 C 0.8900(8) -0.1517(4) -0.1650(4) 0.060(2) Uani 1 1 d . . . . .
C42 C 0.4835(10) -0.0014(4) -0.3139(4) 0.064(3) Uani 1 1 d . . . . .
H42 H 0.4384 -0.0049 -0.3495 0.077 Uiso 1 1 calc R U . . .
F27 F 0.8771(9) -0.0206(4) 0.0261(3) 0.127(3) Uani 1 1 d . . . . .
C44 C 0.3132(9) -0.0246(5) -0.2838(4) 0.069(3) Uani 1 1 d . . . . .
C30 C 0.9735(10) -0.0875(5) -0.2148(4) 0.076(3) Uani 1 1 d . . . . .
F23 F 0.2635(6) -0.0324(4) -0.3353(3) 0.111(3) Uani 1 1 d . . . . .
F24 F 0.2944(6) -0.0702(3) -0.2558(3) 0.114(3) Uani 1 1 d . . . . .
C45 C 0.8515(10) 0.0342(6) 0.0107(4) 0.081(3) Uani 1 1 d . . . . .
C13 C 0.6904(13) -0.5181(6) -0.0197(5) 0.088(3) Uani 1 1 d . U . . .
C14 C 0.6711(12) -0.4531(5) -0.0307(4) 0.084(3) Uani 1 1 d . . . . .
C33 C 0.9720(11) -0.1513(5) -0.2375(5) 0.085(3) Uani 1 1 d . . . . .
F28 F 0.9872(8) 0.1317(5) -0.1727(4) 0.143(4) Uani 1 1 d . U . . .
C16 C 0.5992(13) -0.3630(5) -0.0030(4) 0.095(4) Uani 1 1 d . . . . .
F21 F 0.5581(7) 0.0353(5) -0.3983(3) 0.145(4) Uani 1 1 d . . . . .
C48 C 0.8641(9) 0.1003(4) -0.1253(5) 0.070(3) Uani 1 1 d . . . . .
F1 F 0.5237(9) -0.3683(4) 0.0716(3) 0.132(3) Uani 1 1 d . U . . .
F13 F 0.5252(9) -0.1272(5) -0.0502(3) 0.156(4) Uani 1 1 d . . . . .
F2 F 0.6010(11) -0.2922(5) 0.0620(5) 0.170(4) Uani 1 1 d . U . . .
C37 C 0.5246(9) -0.1532(4) -0.1850(4) 0.063(2) Uani 1 1 d . . . . .
H37 H 0.4772 -0.1857 -0.1910 0.076 Uiso 1 1 calc R U . . .
C47 C 0.8804(9) 0.0903(5) -0.0687(4) 0.075(3) Uani 1 1 d . . . . .
H47 H 0.9255 0.1159 -0.0434 0.090 Uiso 1 1 calc R U . . .
C31 C 1.0858(11) -0.0688(6) -0.1763(5) 0.097(4) Uani 1 1 d . U . . .
H31A H 1.0765 -0.0334 -0.1574 0.146 Uiso 1 1 calc R U . . .
H31B H 1.1374 -0.0615 -0.1969 0.146 Uiso 1 1 calc R U . . .
H31C H 1.1141 -0.0998 -0.1504 0.146 Uiso 1 1 calc R U . . .
C46 C 0.8310(9) 0.0437(5) -0.0510(4) 0.071(3) Uani 1 1 d . . . . .
F29 F 0.8555(8) 0.1903(4) -0.1732(5) 0.164(5) Uani 1 1 d . . . . .
F25 F 0.9303(8) 0.0680(5) 0.0407(3) 0.145(4) Uani 1 1 d . . . . .
C17 C 0.5405(15) -0.3294(8) 0.0349(6) 0.109(4) Uani 1 1 d . U . . .
C40 C 0.6378(11) 0.0212(5) -0.3541(4) 0.078(3) Uani 1 1 d . . . . .
C35 C 0.5677(12) -0.1825(4) -0.2709(5) 0.086(4) Uani 1 1 d . . . . .
F3 F 0.4452(12) -0.3052(6) 0.0078(5) 0.189(5) Uani 1 1 d . U . . .
C34 C 1.0831(11) -0.1724(6) -0.2435(6) 0.100(4) Uani 1 1 d . U . . .
H34A H 1.1350 -0.1775 -0.2081 0.150 Uiso 1 1 calc R U . . .
H34B H 1.1114 -0.1436 -0.2636 0.150 Uiso 1 1 calc R U . . .
H34C H 1.0728 -0.2095 -0.2626 0.150 Uiso 1 1 calc R U . . .
C29 C 0.9210(14) -0.0414(6) -0.2584(6) 0.119(5) Uani 1 1 d . . . . .
H29A H 0.8457 -0.0526 -0.2767 0.178 Uiso 1 1 calc R U . . .
H29B H 0.9629 -0.0392 -0.2843 0.178 Uiso 1 1 calc R U . . .
H29C H 0.9213 -0.0035 -0.2415 0.178 Uiso 1 1 calc R U . . .
F4 F 0.7941(11) -0.5267(5) 0.0049(6) 0.194(5) Uani 1 1 d . U . . .
C49 C 0.9266(12) 0.1525(6) -0.1441(7) 0.104(4) Uani 1 1 d . U . . .
O1 O 0.7408(7) -0.3326(3) -0.2834(3) 0.081(2) Uani 1 1 d . . . . .
N3 N 0.4983(7) -0.4019(3) -0.3480(3) 0.0543(17) Uani 1 1 d . . . . .
N2 N 0.6590(7) -0.3601(3) -0.3158(3) 0.0580(18) Uani 1 1 d . . . . .
C2 C 0.5403(9) -0.3970(4) -0.3973(3) 0.060(2) Uani 1 1 d . . . . .
C5 C 0.6655(8) -0.3851(4) -0.3689(4) 0.063(2) Uani 1 1 d . . . . .
C7 C 0.5638(7) -0.3751(4) -0.3053(3) 0.052(2) Uani 1 1 d . . . . .
C21 C 0.9300(11) -0.3887(6) -0.0967(5) 0.094(4) Uani 1 1 d . . . . .
C19 C 0.9309(13) -0.3731(7) -0.0027(5) 0.104(4) Uani 1 1 d . U . . .
O2 O 0.3979(5) -0.4221(3) -0.3531(2) 0.0580(14) Uani 1 1 d . . . . .
C1 C 0.5136(10) -0.4533(4) -0.4297(4) 0.074(3) Uani 1 1 d . . . . .
H1A H 0.5437 -0.4863 -0.4066 0.112 Uiso 1 1 calc R U . . .
H1B H 0.5458 -0.4519 -0.4594 0.112 Uiso 1 1 calc R U . . .
H1C H 0.4344 -0.4575 -0.4436 0.112 Uiso 1 1 calc R U . . .
C3 C 0.4771(10) -0.3432(5) -0.4282(4) 0.074(3) Uani 1 1 d . . . . .
H3A H 0.3985 -0.3508 -0.4382 0.111 Uiso 1 1 calc R U . . .
H3B H 0.4996 -0.3365 -0.4605 0.111 Uiso 1 1 calc R U . . .
H3C H 0.4938 -0.3089 -0.4053 0.111 Uiso 1 1 calc R U . . .
C6 C 0.7186(10) -0.3397(5) -0.3985(4) 0.083(3) Uani 1 1 d . . . . .
H6A H 0.6933 -0.3007 -0.3932 0.125 Uiso 1 1 calc R U . . .
H6B H 0.6975 -0.3485 -0.4367 0.125 Uiso 1 1 calc R U . . .
H6C H 0.7981 -0.3414 -0.3842 0.125 Uiso 1 1 calc R U . . .
F8 F 1.0036(11) -0.3329(7) 0.0858(4) 0.188(5) Uani 1 1 d . . . . .
F12 F 0.9622(10) -0.3869(6) -0.1847(4) 0.119(4) Uani 0.711(16) 1 d . U P C 1
C4 C 0.7328(10) -0.4415(5) -0.3560(4) 0.081(3) Uani 1 1 d . . . . .
H4A H 0.8045 -0.4329 -0.3312 0.121 Uiso 1 1 calc R U . . .
H4B H 0.7421 -0.4579 -0.3889 0.121 Uiso 1 1 calc R U . . .
H4C H 0.6947 -0.4695 -0.3396 0.121 Uiso 1 1 calc R U . . .
C32 C 0.8824(13) -0.1652(7) -0.2884(4) 0.113(5) Uani 1 1 d . . . . .
H32A H 0.8759 -0.2073 -0.2931 0.170 Uiso 1 1 calc R U . . .
H32B H 0.9007 -0.1480 -0.3190 0.170 Uiso 1 1 calc R U . . .
H32C H 0.8131 -0.1493 -0.2861 0.170 Uiso 1 1 calc R U . . .
F9 F 0.9296(14) -0.4212(7) 0.0823(5) 0.217(7) Uani 1 1 d . U . . .
F7 F 1.0848(13) -0.4098(8) 0.0671(6) 0.216(6) Uani 1 1 d . U . . .
C20 C 0.9808(13) -0.3969(8) -0.0407(5) 0.114(5) Uani 1 1 d . . . . .
H20 H 1.0471 -0.4179 -0.0288 0.137 Uiso 1 1 calc R U . . .
C18 C 0.986(2) -0.3859(12) 0.0586(10) 0.158(6) Uani 1 1 d . U . . .
C22 C 0.9918(16) -0.4100(9) -0.1351(7) 0.129(4) Uani 1 1 d . U . . .
F11 F 0.9636(13) -0.4678(6) -0.1505(6) 0.196(4) Uani 1 1 d . U . . .
F10 F 1.0909(12) -0.4258(8) -0.1166(6) 0.205(5) Uani 1 1 d . U . . .
C51 C 1.2129(9) -0.1998(7) -0.0675(5) 0.102(4) Uani 1 1 d . . . . .
C50 C 1.151(2) -0.2581(14) -0.0507(12) 0.222(11) Uani 1 1 d . U . . .
C52 C 1.0695(8) -0.2386(5) -0.0052(4) 0.070(3) Uani 1 1 d . . . . .
F12A F 1.075(3) -0.3689(16) -0.1408(13) 0.129(8) Uani 0.289(16) 1 d . U P C 2
Co1A Co 0.782(4) -0.3479(8) -0.0785(5) 0.079(7) Uani 0.17(2) 1 d . U P A 2

loop_
_atom_site_aniso_label
_atom_site_aniso_U_11
_atom_site_aniso_U_22
_atom_site_aniso_U_33
_atom_site_aniso_U_23
_atom_site_aniso_U_13
_atom_site_aniso_U_12
Dy1 0.0807(3) 0.0442(3) 0.0501(3) -0.00543(17) 0.0380(2) -0.00456(18)
Co1 0.079(2) 0.0456(9) 0.0406(8) 0.0034(6) 0.0299(10) 0.0025(10)
O13 0.102(6) 0.062(4) 0.066(4) 0.002(3) 0.023(4) 0.018(4)
C8 0.085(6) 0.037(4) 0.053(5) 0.004(4) 0.041(4) 0.001(4)
C11 0.095(7) 0.054(5) 0.064(6) -0.001(5) 0.042(6) 0.003(5)
C9 0.088(6) 0.046(5) 0.059(5) -0.002(4) 0.043(5) -0.006(4)
C12 0.106(8) 0.049(5) 0.071(6) 0.004(4) 0.059(6) 0.000(5)
O4 0.089(4) 0.049(3) 0.043(3) -0.004(2) 0.036(3) -0.007(3)
O3 0.098(5) 0.047(3) 0.053(4) -0.008(3) 0.046(4) -0.007(3)
O8 0.084(4) 0.052(4) 0.047(3) 0.000(3) 0.033(3) -0.004(3)
O6 0.080(4) 0.064(4) 0.046(3) -0.017(3) 0.027(3) -0.011(3)
O11 0.140(7) 0.054(4) 0.049(4) 0.004(3) 0.040(4) 0.004(4)
O7 0.094(5) 0.047(3) 0.062(4) -0.007(3) 0.046(3) -0.009(3)
C10 0.078(6) 0.039(4) 0.053(5) -0.001(4) 0.032(4) -0.004(4)
O9 0.091(4) 0.049(3) 0.070(4) -0.005(3) 0.050(3) -0.003(3)
N1 0.097(6) 0.037(4) 0.054(4) 0.003(3) 0.036(4) -0.001(4)
F16 0.206(8) 0.063(4) 0.053(3) -0.011(3) 0.055(4) -0.033(4)
O5 0.093(5) 0.050(4) 0.077(4) -0.008(3) 0.050(4) -0.007(3)
F19 0.172(7) 0.085(4) 0.111(5) -0.008(4) 0.109(5) -0.029(5)
C43 0.097(7) 0.040(4) 0.053(5) -0.009(4) 0.040(5) -0.009(4)
F20 0.208(9) 0.088(5) 0.087(5) -0.013(4) 0.104(5) 0.017(5)
F6 0.198(7) 0.072(4) 0.080(4) 0.011(3) 0.052(4) 0.013(4)
O14 0.128(7) 0.081(5) 0.055(4) 0.002(4) 0.029(4) 0.014(5)
C36 0.098(7) 0.044(5) 0.063(5) 0.000(4) 0.044(5) 0.000(5)
N6 0.098(6) 0.053(4) 0.036(3) 0.001(3) 0.025(3) 0.002(4)
O12 0.147(7) 0.056(4) 0.062(4) 0.005(3) 0.063(4) -0.004(4)
F22 0.097(5) 0.103(5) 0.104(5) -0.027(4) 0.045(4) -0.008(4)
F26 0.101(5) 0.148(7) 0.071(4) -0.023(4) 0.041(4) 0.001(4)
C38 0.096(7) 0.045(5) 0.062(5) 0.006(4) 0.044(5) -0.001(5)
N5 0.103(6) 0.066(5) 0.079(6) -0.008(4) 0.059(5) 0.001(5)
C41 0.099(7) 0.040(5) 0.057(6) 0.000(4) 0.048(5) -0.004(4)
F15 0.307(13) 0.069(5) 0.189(9) -0.011(5) 0.205(10) -0.042(6)
C26 0.097(7) 0.058(5) 0.041(4) -0.009(4) 0.027(4) -0.009(5)
F5 0.249(8) 0.095(5) 0.126(5) 0.023(4) 0.114(6) 0.015(5)
C24 0.082(6) 0.052(5) 0.043(4) -0.004(4) 0.029(4) 0.002(4)
N4 0.083(5) 0.049(4) 0.066(5) 0.000(4) 0.043(4) 0.004(4)
F18 0.251(11) 0.066(4) 0.102(5) -0.012(4) 0.098(6) 0.031(6)
F17 0.207(9) 0.097(5) 0.098(5) -0.047(4) 0.078(6) -0.073(6)
C25 0.070(5) 0.057(5) 0.053(5) -0.004(4) 0.031(4) -0.002(4)
C15 0.202(14) 0.048(6) 0.059(6) -0.001(5) 0.078(8) -0.006(7)
C23 0.106(8) 0.056(5) 0.052(5) 0.005(4) 0.038(5) 0.008(5)
F30 0.109(6) 0.096(5) 0.176(8) -0.033(5) 0.061(5) -0.046(4)
C27 0.087(6) 0.050(5) 0.051(5) -0.008(4) 0.024(4) -0.008(4)
O10 0.130(7) 0.046(4) 0.129(7) -0.008(4) 0.080(6) 0.004(4)
F14 0.132(7) 0.134(7) 0.158(8) 0.036(6) 0.106(6) 0.025(5)
C39 0.118(9) 0.071(7) 0.062(6) 0.005(5) 0.059(6) -0.011(6)
C28 0.072(6) 0.061(6) 0.056(5) -0.002(4) 0.033(4) 0.006(4)
C42 0.109(8) 0.049(5) 0.043(5) -0.006(4) 0.035(5) -0.006(5)
F27 0.186(9) 0.119(6) 0.065(4) -0.002(4) 0.021(5) 0.045(6)
C44 0.095(7) 0.068(6) 0.052(5) -0.009(5) 0.033(5) -0.013(5)
C30 0.097(8) 0.070(6) 0.082(7) 0.007(5) 0.060(6) 0.005(5)
F23 0.105(5) 0.171(8) 0.059(4) -0.037(4) 0.025(3) -0.033(5)
F24 0.102(5) 0.104(5) 0.132(6) 0.044(5) 0.027(4) -0.036(4)
C45 0.085(7) 0.100(9) 0.062(6) -0.023(6) 0.026(5) -0.003(7)
C13 0.132(7) 0.080(6) 0.060(5) 0.015(5) 0.041(5) 0.009(6)
C14 0.147(11) 0.057(6) 0.055(6) 0.011(5) 0.038(6) 0.005(6)
C33 0.110(9) 0.073(7) 0.099(8) -0.007(6) 0.074(7) -0.006(6)
F28 0.140(7) 0.173(9) 0.147(7) -0.034(6) 0.094(6) -0.073(6)
C16 0.183(13) 0.058(6) 0.068(6) -0.009(5) 0.074(8) -0.015(7)
F21 0.131(7) 0.259(12) 0.060(4) 0.042(6) 0.052(4) -0.006(7)
C48 0.078(6) 0.045(5) 0.101(8) -0.003(5) 0.050(6) -0.004(4)
F1 0.217(7) 0.113(5) 0.101(5) -0.001(4) 0.102(5) -0.010(5)
F13 0.186(9) 0.239(12) 0.063(4) 0.003(6) 0.066(5) -0.077(8)
F2 0.232(8) 0.142(7) 0.170(7) -0.063(6) 0.111(6) -0.039(6)
C37 0.090(7) 0.049(5) 0.062(5) 0.002(4) 0.040(5) -0.014(4)
C47 0.072(6) 0.078(7) 0.077(7) -0.019(6) 0.023(5) -0.017(5)
C31 0.100(7) 0.095(7) 0.115(7) -0.014(6) 0.061(6) -0.010(6)
C46 0.073(6) 0.075(7) 0.070(6) -0.016(5) 0.028(5) 0.006(5)
F29 0.107(6) 0.098(6) 0.258(12) 0.073(7) 0.007(7) -0.034(5)
F25 0.130(7) 0.217(10) 0.083(5) -0.047(6) 0.025(4) -0.080(7)
C17 0.141(7) 0.125(8) 0.090(7) -0.005(6) 0.076(6) -0.017(6)
C40 0.124(9) 0.069(7) 0.060(6) 0.000(5) 0.057(7) -0.007(6)
C35 0.163(12) 0.041(5) 0.078(7) -0.018(5) 0.071(7) -0.026(7)
F3 0.203(8) 0.219(9) 0.179(8) 0.014(7) 0.109(6) 0.060(7)
C34 0.108(7) 0.101(7) 0.116(7) -0.007(6) 0.072(6) 0.012(6)
C29 0.185(15) 0.096(9) 0.121(11) 0.030(8) 0.119(11) 0.017(9)
F4 0.185(7) 0.135(7) 0.216(9) 0.009(7) -0.013(7) 0.040(6)
C49 0.086(9) 0.073(8) 0.162(14) -0.018(9) 0.048(8) -0.018(7)
O1 0.093(5) 0.080(5) 0.076(5) 0.007(4) 0.037(4) -0.005(4)
N3 0.081(5) 0.044(4) 0.048(4) 0.002(3) 0.035(4) -0.001(3)
N2 0.077(5) 0.052(4) 0.053(4) 0.006(3) 0.032(4) -0.003(4)
C2 0.093(7) 0.052(5) 0.048(5) 0.007(4) 0.040(5) 0.007(4)
C5 0.080(6) 0.058(5) 0.065(5) 0.015(4) 0.044(5) 0.008(4)
C7 0.074(5) 0.044(4) 0.048(4) 0.014(4) 0.031(4) 0.007(4)
C21 0.105(9) 0.114(10) 0.068(7) -0.012(7) 0.033(6) 0.035(8)
C19 0.108(8) 0.126(8) 0.078(6) -0.016(6) 0.028(6) 0.022(7)
O2 0.079(4) 0.049(3) 0.052(3) 0.008(3) 0.030(3) 0.001(3)
C1 0.112(8) 0.067(6) 0.060(6) 0.000(5) 0.050(6) 0.001(6)
C3 0.106(8) 0.076(7) 0.052(5) 0.016(5) 0.042(5) 0.003(6)
C6 0.099(8) 0.101(8) 0.067(6) 0.020(6) 0.051(6) 0.001(6)
F8 0.222(12) 0.228(13) 0.083(6) -0.013(7) -0.004(7) 0.019(10)
F12 0.122(7) 0.157(7) 0.100(6) -0.007(5) 0.067(5) 0.054(6)
C4 0.107(8) 0.082(7) 0.067(6) 0.016(5) 0.046(6) 0.036(6)
C32 0.148(12) 0.154(13) 0.056(6) -0.006(7) 0.059(7) -0.035(10)
F9 0.282(17) 0.235(15) 0.119(8) 0.070(9) 0.034(9) -0.007(12)
F7 0.204(8) 0.261(10) 0.174(8) -0.004(7) 0.042(7) 0.056(8)
C20 0.113(10) 0.162(15) 0.069(8) 0.006(8) 0.028(7) 0.024(10)
C18 0.164(9) 0.164(11) 0.144(10) -0.001(8) 0.043(8) 0.015(8)
C22 0.127(7) 0.145(8) 0.112(7) -0.012(7) 0.032(7) 0.019(7)
F11 0.229(9) 0.165(6) 0.223(9) -0.032(6) 0.113(7) 0.014(7)
F10 0.174(7) 0.234(9) 0.218(9) 0.014(7) 0.075(7) 0.058(7)
C51 0.069(7) 0.140(12) 0.100(9) 0.023(8) 0.027(6) -0.050(7)
C50 0.218(14) 0.220(14) 0.224(14) 0.012(9) 0.057(10) -0.002(9)
C52 0.066(6) 0.068(6) 0.079(6) -0.015(5) 0.027(5) -0.001(5)
F12A 0.130(12) 0.141(10) 0.136(12) -0.046(8) 0.068(9) 0.018(8)
Co1A 0.12(2) 0.070(5) 0.046(5) 0.012(4) 0.026(7) -0.031(8)

loop_
_atom_type_symbol
_atom_type_description
_atom_type_scat_dispersion_real
_atom_type_scat_dispersion_imag
_atom_type_scat_source
C C 0.0030 0.0020 'International Tables Vol C Tables 4.2.6.8 and 6.1.1.4'
H H 0.0000 0.0000 'International Tables Vol C Tables 4.2.6.8 and 6.1.1.4'
Co Co 0.3490 0.9720 'International Tables Vol C Tables 4.2.6.8 and 6.1.1.4'
Dy Dy -0.1890 4.4100 'International Tables Vol C Tables 4.2.6.8 and 6.1.1.4'
F F 0.0170 0.0100 'International Tables Vol C Tables 4.2.6.8 and 6.1.1.4'
N N 0.0060 0.0030 'International Tables Vol C Tables 4.2.6.8 and 6.1.1.4'
O O 0.0110 0.0060 'International Tables Vol C Tables 4.2.6.8 and 6.1.1.4'

loop_
_geom_angle_atom_site_label_1
_geom_angle_atom_site_label_2
_geom_angle_atom_site_label_3
_geom_angle
_geom_angle_site_symmetry_1
_geom_angle_site_symmetry_3
O3 Dy1 O9 89.7(2) . .
O3 Dy1 O2 98.5(2) . 2_654
O9 Dy1 O2 139.4(2) . 2_654
O3 Dy1 O6 147.7(2) . .
O9 Dy1 O6 77.1(2) . .
O2 Dy1 O6 75.0(2) 2_654 .
O3 Dy1 O8 138.7(2) . .
O9 Dy1 O8 104.5(2) . .
O2 Dy1 O8 95.3(2) 2_654 .
O6 Dy1 O8 73.6(2) . .
O3 Dy1 O4 73.8(2) . .
O9 Dy1 O4 146.2(2) . .
O2 Dy1 O4 73.4(2) 2_654 .
O6 Dy1 O4 131.0(2) . .
O8 Dy1 O4 73.2(2) . .
O3 Dy1 O5 74.8(2) . .
O9 Dy1 O5 73.1(2) . .
O2 Dy1 O5 70.9(2) 2_654 .
O6 Dy1 O5 73.2(2) . .
O8 Dy1 O5 146.3(2) . .
O4 Dy1 O5 127.5(2) . .
O3 Dy1 O7 75.6(2) . .
O9 Dy1 O7 72.9(2) . .
O2 Dy1 O7 147.7(2) 2_654 .
O6 Dy1 O7 126.1(2) . .
O8 Dy1 O7 72.2(2) . .
O4 Dy1 O7 74.5(2) . .
O5 Dy1 O7 134.4(2) . .
O12 Co1 O13 174.2(3) . .
O12 Co1 O11 88.9(3) . .
O13 Co1 O11 87.9(3) . .
O12 Co1 O14 86.1(3) . .
O13 Co1 O14 88.8(4) . .
O11 Co1 O14 85.3(3) . .
O12 Co1 N1 95.1(4) . .
O13 Co1 N1 90.0(3) . .
O11 Co1 N1 93.6(3) . .
O14 Co1 N1 178.4(3) . .
O12 Co1 N6 91.9(3) . .
O13 Co1 N6 90.6(4) . .
O11 Co1 N6 172.5(4) . .
O14 Co1 N6 87.3(3) . .
N1 Co1 N6 93.8(3) . .
C21 O13 Co1A 108.6(16) . .
C21 O13 Co1 123.8(7) . .
C10 C8 C9 118.7(8) . .
C10 C8 C7 120.7(8) . .
C9 C8 C7 120.5(8) . .
C12 C11 C9 118.8(10) . .
C12 C11 H11 120.6 . .
C9 C11 H11 120.6 . .
C8 C9 C11 119.1(9) . .
C8 C9 H9 120.5 . .
C11 C9 H9 120.5 . .
C11 C12 N1 123.7(9) . .
C11 C12 H12 118.1 . .
N1 C12 H12 118.1 . .
C43 O4 Dy1 132.1(6) . .
C41 O3 Dy1 133.7(6) . .
C38 O8 Dy1 133.3(5) . .
C46 O6 Dy1 133.7(7) . .
C14 O11 Co1 121.3(6) . .
C14 O11 Co1A 126.8(8) . .
C36 O7 Dy1 132.6(6) . .
N1 C10 C8 123.0(9) . .
N1 C10 H10 118.5 . .
C8 C10 H10 118.5 . .
N4 O9 Dy1 139.1(6) . .
C10 N1 C12 116.6(8) . .
C10 N1 Co1 123.7(7) . .
C12 N1 Co1 119.5(6) . .
C48 O5 Dy1 133.5(6) . .
O4 C43 C42 127.0(10) . .
O4 C43 C44 113.7(8) . .
C42 C43 C44 119.3(9) . .
C19 O14 Co1A 104.2(18) . .
C19 O14 Co1 123.0(8) . .
O7 C36 C37 127.3(9) . .
O7 C36 C35 115.6(8) . .
C37 C36 C35 117.1(9) . .
C23 N6 C24 118.5(8) . .
C23 N6 Co1 119.1(6) . .
C24 N6 Co1 121.8(6) . .
C23 N6 Co1A 123.3(7) . .
C24 N6 Co1A 111.3(10) . .
C16 O12 Co1 121.9(8) . .
O8 C38 C37 128.3(8) . .
O8 C38 C39 114.4(8) . .
C37 C38 C39 117.3(8) . .
O10 N5 C28 124.7(8) . .
O10 N5 C33 123.4(8) . .
C28 N5 C33 111.6(8) . .
O3 C41 C42 128.7(8) . .
O3 C41 C40 113.8(9) . .
C42 C41 C40 117.4(10) . .
C27 C26 C23 119.9(8) . .
C27 C26 H26 120.1 . .
C23 C26 H26 120.1 . .
N6 C24 C25 122.4(8) . .
N6 C24 H24 118.8 . .
C25 C24 H24 118.8 . .
O9 N4 C28 125.6(7) . .
O9 N4 C30 121.1(7) . .
C28 N4 C30 112.9(7) . .
C24 C25 C27 119.2(8) . .
C24 C25 C28 121.1(8) . .
C27 C25 C28 119.7(8) . .
C16 C15 C14 121.5(9) . .
C16 C15 H15 119.2 . .
C14 C15 H15 119.2 . .
N6 C23 C26 122.4(8) . .
N6 C23 H23 118.8 . .
C26 C23 H23 118.8 . .
C26 C27 C25 117.6(8) . .
C26 C27 H27 121.2 . .
C25 C27 H27 121.2 . .
F15 C39 F14 109.2(11) . .
F15 C39 F13 106.4(10) . .
F14 C39 F13 103.4(10) . .
F15 C39 C38 114.5(9) . .
F14 C39 C38 111.7(9) . .
F13 C39 C38 110.9(10) . .
N4 C28 N5 107.6(8) . .
N4 C28 C25 127.3(8) . .
N5 C28 C25 125.0(8) . .
C41 C42 C43 121.4(9) . .
C41 C42 H42 119.3 . .
C43 C42 H42 119.3 . .
F23 C44 F24 109.8(9) . .
F23 C44 F22 106.8(10) . .
F24 C44 F22 104.1(9) . .
F23 C44 C43 113.8(8) . .
F24 C44 C43 112.0(9) . .
F22 C44 C43 109.7(8) . .
N4 C30 C31 105.9(9) . .
N4 C30 C29 107.6(9) . .
C31 C30 C29 114.0(11) . .
N4 C30 C33 99.9(8) . .
C31 C30 C33 114.1(10) . .
C29 C30 C33 113.8(11) . .
F25 C45 F27 107.3(11) . .
F25 C45 F26 106.6(9) . .
F27 C45 F26 105.0(11) . .
F25 C45 C46 113.3(11) . .
F27 C45 C46 113.1(9) . .
F26 C45 C46 111.0(10) . .
F5 C13 F6 108.6(11) . .
F5 C13 F4 99.7(12) . .
F6 C13 F4 102.2(12) . .
F5 C13 C14 118.2(11) . .
F6 C13 C14 116.5(9) . .
F4 C13 C14 109.1(12) . .
O11 C14 C15 129.0(10) . .
O11 C14 C13 114.6(9) . .
C15 C14 C13 116.4(9) . .
N5 C33 C32 104.9(9) . .
N5 C33 C34 109.8(10) . .
C32 C33 C34 109.0(10) . .
N5 C33 C30 101.0(8) . .
C32 C33 C30 116.6(12) . .
C34 C33 C30 114.6(10) . .
O12 C16 C15 129.6(10) . .
O12 C16 C17 109.1(10) . .
C15 C16 C17 121.3(10) . .
O5 C48 C47 128.2(9) . .
O5 C48 C49 112.0(11) . .
C47 C48 C49 119.7(11) . .
C38 C37 C36 121.5(9) . .
C38 C37 H37 119.3 . .
C36 C37 H37 119.3 . .
C46 C47 C48 121.1(9) . .
C46 C47 H47 119.5 . .
C48 C47 H47 119.5 . .
C30 C31 H31A 109.5 . .
C30 C31 H31B 109.5 . .
H31A C31 H31B 109.5 . .
C30 C31 H31C 109.5 . .
H31A C31 H31C 109.5 . .
H31B C31 H31C 109.5 . .
O6 C46 C47 128.8(10) . .
O6 C46 C45 111.8(10) . .
C47 C46 C45 119.4(10) . .
F2 C17 F3 109.9(17) . .
F2 C17 F1 104.6(13) . .
F3 C17 F1 109.8(13) . .
F2 C17 C16 111.2(13) . .
F3 C17 C16 113.0(13) . .
F1 C17 C16 108.0(13) . .
F20 C40 F21 107.4(10) . .
F20 C40 F19 109.1(11) . .
F21 C40 F19 104.1(10) . .
F20 C40 C41 112.3(9) . .
F21 C40 C41 112.6(10) . .
F19 C40 C41 111.1(9) . .
F16 C35 F17 111.6(11) . .
F16 C35 F18 105.0(10) . .
F17 C35 F18 105.3(9) . .
F16 C35 C36 111.9(8) . .
F17 C35 C36 114.3(9) . .
F18 C35 C36 108.1(10) . .
C33 C34 H34A 109.5 . .
C33 C34 H34B 109.5 . .
H34A C34 H34B 109.5 . .
C33 C34 H34C 109.5 . .
H34A C34 H34C 109.5 . .
H34B C34 H34C 109.5 . .
C30 C29 H29A 109.5 . .
C30 C29 H29B 109.5 . .
H29A C29 H29B 109.5 . .
C30 C29 H29C 109.5 . .
H29A C29 H29C 109.5 . .
H29B C29 H29C 109.5 . .
F28 C49 F29 109.4(16) . .
F28 C49 F30 106.3(11) . .
F29 C49 F30 109.9(11) . .
F28 C49 C48 109.3(11) . .
F29 C49 C48 110.4(11) . .
F30 C49 C48 111.4(13) . .
O2 N3 C7 126.6(7) . .
O2 N3 C2 119.9(7) . .
C7 N3 C2 112.4(7) . .
O1 N2 C7 125.9(7) . .
O1 N2 C5 122.0(7) . .
C7 N2 C5 111.8(8) . .
C1 C2 N3 109.0(7) . .
C1 C2 C3 112.6(8) . .
N3 C2 C3 103.8(7) . .
C1 C2 C5 116.0(8) . .
N3 C2 C5 99.8(7) . .
C3 C2 C5 114.0(8) . .
N2 C5 C4 107.0(7) . .
N2 C5 C6 109.9(8) . .
C4 C5 C6 112.1(8) . .
N2 C5 C2 100.3(7) . .
C4 C5 C2 112.6(9) . .
C6 C5 C2 114.1(8) . .
N3 C7 N2 109.1(7) . .
N3 C7 C8 126.2(8) . .
N2 C7 C8 124.6(8) . .
O13 C21 C20 130.1(11) . .
O13 C21 C22 112.4(12) . .
C20 C21 C22 117.5(13) . .
O13 C21 Co1A 40.1(7) . .
C20 C21 Co1A 90.0(9) . .
C22 C21 Co1A 152.5(12) . .
O14 C19 C20 131.7(13) . .
O14 C19 C18 109.3(14) . .
C20 C19 C18 118.2(15) . .
O14 C19 Co1A 46.0(11) . .
C20 C19 Co1A 85.7(13) . .
C18 C19 Co1A 154.4(16) . .
N3 O2 Dy1 136.3(5) . 2_644
C2 C1 H1A 109.5 . .
C2 C1 H1B 109.5 . .
H1A C1 H1B 109.5 . .
C2 C1 H1C 109.5 . .
H1A C1 H1C 109.5 . .
H1B C1 H1C 109.5 . .
C2 C3 H3A 109.5 . .
C2 C3 H3B 109.5 . .
H3A C3 H3B 109.5 . .
C2 C3 H3C 109.5 . .
H3A C3 H3C 109.5 . .
H3B C3 H3C 109.5 . .
C5 C6 H6A 109.5 . .
C5 C6 H6B 109.5 . .
H6A C6 H6B 109.5 . .
C5 C6 H6C 109.5 . .
H6A C6 H6C 109.5 . .
H6B C6 H6C 109.5 . .
C5 C4 H4A 109.5 . .
C5 C4 H4B 109.5 . .
H4A C4 H4B 109.5 . .
C5 C4 H4C 109.5 . .
H4A C4 H4C 109.5 . .
H4B C4 H4C 109.5 . .
C33 C32 H32A 109.5 . .
C33 C32 H32B 109.5 . .
H32A C32 H32B 109.5 . .
C33 C32 H32C 109.5 . .
H32A C32 H32C 109.5 . .
H32B C32 H32C 109.5 . .
C19 C20 C21 119.7(13) . .
C19 C20 H20 120.1 . .
C21 C20 H20 120.1 . .
F7 C18 F9 106(2) . .
F7 C18 F8 106(2) . .
F9 C18 F8 109(2) . .
F7 C18 C19 112(2) . .
F9 C18 C19 116(2) . .
F8 C18 C19 108.2(18) . .
F10 C22 F12 116.9(18) . .
F10 C22 F11 89.1(16) . .
F12 C22 F11 97.0(15) . .
F10 C22 F12A 63.4(17) . .
F11 C22 F12A 136.0(18) . .
F10 C22 C21 119.2(16) . .
F12 C22 C21 116.6(15) . .
F11 C22 C21 110.6(17) . .
F12A C22 C21 112.7(18) . .
C22 F10 F12A 64.6(16) . .
C51 C50 C52 111.7(18) . .
F10 F12A C22 52.0(16) . .
O13 Co1A O14 125(3) . .
O13 Co1A N6 107.7(7) . .
O14 Co1A N6 96.3(7) . .
O13 Co1A C21 31.2(11) . .
O14 Co1A C21 94(2) . .
N6 Co1A C21 118.3(14) . .
O13 Co1A O11 97.1(9) . .
O14 Co1A O11 88.4(5) . .
N6 Co1A O11 145(3) . .
C21 Co1A O11 95.4(12) . .
O13 Co1A C19 95(2) . .
O14 Co1A C19 29.8(8) . .
N6 Co1A C19 110.6(9) . .
C21 Co1A C19 64.1(14) . .
O11 Co1A C19 90.2(8) . .

loop_
_geom_bond_atom_site_label_1
_geom_bond_atom_site_label_2
_geom_bond_distance
_geom_bond_site_symmetry_2
Dy1 O3 2.300(6) .
Dy1 O9 2.336(7) .
Dy1 O2 2.339(6) 2_654
Dy1 O6 2.350(6) .
Dy1 O8 2.353(6) .
Dy1 O4 2.365(7) .
Dy1 O5 2.377(7) .
Dy1 O7 2.391(6) .
Co1 O12 2.016(8) .
Co1 O13 2.065(9) .
Co1 O11 2.074(7) .
Co1 O14 2.078(9) .
Co1 N1 2.093(9) .
Co1 N6 2.151(8) .
O13 C21 1.225(14) .
O13 Co1A 1.52(4) .
C8 C10 1.363(13) .
C8 C9 1.389(13) .
C8 C7 1.482(11) .
C11 C12 1.345(15) .
C11 C9 1.391(12) .
C11 H11 0.9300 .
C9 H9 0.9300 .
C12 N1 1.362(13) .
C12 H12 0.9300 .
O4 C43 1.270(11) .
O3 C41 1.252(12) .
O8 C38 1.241(11) .
O6 C46 1.259(12) .
O11 C14 1.261(12) .
O11 Co1A 2.257(17) .
O7 C36 1.226(11) .
C10 N1 1.359(10) .
C10 H10 0.9300 .
O9 N4 1.300(9) .
F16 C35 1.296(11) .
O5 C48 1.230(12) .
F19 C40 1.329(13) .
C43 C42 1.395(13) .
C43 C44 1.533(15) .
F20 C40 1.288(13) .
F6 C13 1.286(13) .
O14 C19 1.202(15) .
O14 Co1A 1.742(17) .
C36 C37 1.404(12) .
C36 C35 1.532(13) .
N6 C23 1.338(11) .
N6 C24 1.343(11) .
N6 Co1A 2.16(2) .
O12 C16 1.281(12) .
F22 C44 1.337(12) .
F26 C45 1.318(13) .
C38 C37 1.379(13) .
C38 C39 1.536(12) .
N5 O10 1.274(10) .
N5 C28 1.374(11) .
N5 C33 1.492(13) .
C41 C42 1.387(15) .
C41 C40 1.532(12) .
F15 C39 1.277(12) .
C26 C27 1.386(12) .
C26 C23 1.393(13) .
C26 H26 0.9300 .
F5 C13 1.281(13) .
C24 C25 1.397(12) .
C24 H24 0.9300 .
N4 C28 1.339(11) .
N4 C30 1.504(11) .
F18 C35 1.355(16) .
F17 C35 1.304(14) .
C25 C27 1.401(12) .
C25 C28 1.453(12) .
C15 C16 1.378(15) .
C15 C14 1.390(14) .
C15 H15 0.9300 .
C23 H23 0.9300 .
F30 C49 1.343(16) .
C27 H27 0.9300 .
F14 C39 1.283(14) .
C39 F13 1.299(13) .
C42 H42 0.9300 .
F27 C45 1.311(15) .
C44 F23 1.302(11) .
C44 F24 1.315(12) .
C30 C31 1.530(17) .
C30 C29 1.531(17) .
C30 C33 1.553(15) .
C45 F25 1.309(13) .
C45 C46 1.545(15) .
C13 F4 1.288(17) .
C13 C14 1.501(16) .
C33 C32 1.492(18) .
C33 C34 1.523(15) .
F28 C49 1.288(16) .
C16 C17 1.576(17) .
F21 C40 1.316(14) .
C48 C47 1.423(15) .
C48 C49 1.569(16) .
F1 C17 1.349(15) .
F2 C17 1.209(17) .
C37 H37 0.9300 .
C47 C46 1.365(15) .
C47 H47 0.9300 .
C31 H31A 0.9600 .
C31 H31B 0.9600 .
C31 H31C 0.9600 .
F29 C49 1.303(16) .
C17 F3 1.315(19) .
C34 H34A 0.9600 .
C34 H34B 0.9600 .
C34 H34C 0.9600 .
C29 H29A 0.9600 .
C29 H29B 0.9600 .
C29 H29C 0.9600 .
O1 N2 1.280(10) .
N3 O2 1.311(9) .
N3 C7 1.313(11) .
N3 C2 1.508(10) .
N2 C7 1.343(11) .
N2 C5 1.500(11) .
C2 C1 1.503(13) .
C2 C3 1.540(13) .
C2 C5 1.553(14) .
C5 C4 1.512(13) .
C5 C6 1.540(13) .
C21 C20 1.407(17) .
C21 C22 1.50(2) .
C21 Co1A 2.24(5) .
C19 C20 1.407(18) .
C19 C18 1.55(3) .
C19 Co1A 2.35(4) .
O2 Dy1 2.339(6) 2_644
C1 H1A 0.9600 .
C1 H1B 0.9600 .
C1 H1C 0.9600 .
C3 H3A 0.9600 .
C3 H3B 0.9600 .
C3 H3C 0.9600 .
C6 H6A 0.9600 .
C6 H6B 0.9600 .
C6 H6C 0.9600 .
F8 C18 1.37(3) .
F12 C22 1.32(2) .
C4 H4A 0.9600 .
C4 H4B 0.9600 .
C4 H4C 0.9600 .
C32 H32A 0.9600 .
C32 H32B 0.9600 .
C32 H32C 0.9600 .
F9 C18 1.33(3) .
F7 C18 1.31(2) .
C20 H20 0.9300 .
C22 F10 1.25(2) .
C22 F11 1.38(2) .
C22 F12A 1.43(4) .
F10 F12A 1.42(4) .
C51 C50 1.65(3) .
C50 C52 1.81(3) .

loop_
_geom_torsion_atom_site_label_1
_geom_torsion_atom_site_label_2
_geom_torsion_atom_site_label_3
_geom_torsion_atom_site_label_4
_geom_torsion
_geom_torsion_site_symmetry_4
C10 C8 C9 C11 0.6(12) .
C7 C8 C9 C11 -175.5(8) .
C12 C11 C9 C8 -1.6(13) .
C9 C11 C12 N1 1.1(14) .
C9 C8 C10 N1 1.0(12) .
C7 C8 C10 N1 177.2(7) .
C8 C10 N1 C12 -1.6(12) .
C8 C10 N1 Co1 173.5(6) .
C11 C12 N1 C10 0.5(13) .
C11 C12 N1 Co1 -174.8(7) .
Dy1 O4 C43 C42 -13.8(13) .
Dy1 O4 C43 C44 166.9(6) .
Dy1 O7 C36 C37 -18.8(16) .
Dy1 O7 C36 C35 162.7(8) .
Dy1 O8 C38 C37 15.3(16) .
Dy1 O8 C38 C39 -164.2(7) .
Dy1 O3 C41 C42 12.5(14) .
Dy1 O3 C41 C40 -163.9(6) .
C23 N6 C24 C25 -1.4(14) .
Co1 N6 C24 C25 -172.7(7) .
Co1A N6 C24 C25 -153.3(13) .
Dy1 O9 N4 C28 -72.7(12) .
Dy1 O9 N4 C30 115.1(9) .
N6 C24 C25 C27 1.0(14) .
N6 C24 C25 C28 178.5(9) .
C24 N6 C23 C26 1.0(15) .
Co1 N6 C23 C26 172.5(8) .
Co1A N6 C23 C26 149.3(17) .
C27 C26 C23 N6 -0.1(16) .
C23 C26 C27 C25 -0.3(15) .
C24 C25 C27 C26 -0.1(14) .
C28 C25 C27 C26 -177.7(9) .
O8 C38 C39 F15 -157.2(11) .
C37 C38 C39 F15 23.3(16) .
O8 C38 C39 F14 78.0(13) .
C37 C38 C39 F14 -101.5(12) .
O8 C38 C39 F13 -36.8(14) .
C37 C38 C39 F13 143.7(11) .
O9 N4 C28 N5 178.0(9) .
C30 N4 C28 N5 -9.3(12) .
O9 N4 C28 C25 -6.6(16) .
C30 N4 C28 C25 166.2(10) .
O10 N5 C28 N4 176.7(10) .
C33 N5 C28 N4 -9.4(12) .
O10 N5 C28 C25 1.1(17) .
C33 N5 C28 C25 175.0(10) .
C24 C25 C28 N4 156.3(10) .
C27 C25 C28 N4 -26.2(15) .
C24 C25 C28 N5 -29.0(15) .
C27 C25 C28 N5 148.5(10) .
O3 C41 C42 C43 2.4(15) .
C40 C41 C42 C43 178.7(8) .
O4 C43 C42 C41 -1.3(14) .
C44 C43 C42 C41 177.9(8) .
O4 C43 C44 F23 -173.6(9) .
C42 C43 C44 F23 7.1(13) .
O4 C43 C44 F24 -48.4(11) .
C42 C43 C44 F24 132.3(9) .
O4 C43 C44 F22 66.8(10) .
C42 C43 C44 F22 -112.5(9) .
O9 N4 C30 C31 76.8(11) .
C28 N4 C30 C31 -96.3(10) .
O9 N4 C30 C29 -45.4(13) .
C28 N4 C30 C29 141.5(10) .
O9 N4 C30 C33 -164.4(9) .
C28 N4 C30 C33 22.5(12) .
Co1 O11 C14 C15 16(2) .
Co1A O11 C14 C15 39(3) .
Co1 O11 C14 C13 -163.0(9) .
Co1A O11 C14 C13 -140.3(18) .
C16 C15 C14 O11 6(2) .
C16 C15 C14 C13 -174.9(13) .
F5 C13 C14 O11 -167.2(13) .
F6 C13 C14 O11 -35.1(18) .
F4 C13 C14 O11 79.9(15) .
F5 C13 C14 C15 13.6(19) .
F6 C13 C14 C15 145.8(13) .
F4 C13 C14 C15 -99.2(16) .
O10 N5 C33 C32 75.0(14) .
C28 N5 C33 C32 -99.0(11) .
O10 N5 C33 C34 -42.0(15) .
C28 N5 C33 C34 144.0(10) .
O10 N5 C33 C30 -163.4(10) .
C28 N5 C33 C30 22.6(12) .
N4 C30 C33 N5 -24.8(11) .
C31 C30 C33 N5 87.7(11) .
C29 C30 C33 N5 -139.2(10) .
N4 C30 C33 C32 88.2(10) .
C31 C30 C33 C32 -159.3(10) .
C29 C30 C33 C32 -26.1(13) .
N4 C30 C33 C34 -142.7(10) .
C31 C30 C33 C34 -30.2(14) .
C29 C30 C33 C34 102.9(13) .
Co1 O12 C16 C15 -15(2) .
Co1 O12 C16 C17 163.6(9) .
C14 C15 C16 O12 -7(3) .
C14 C15 C16 C17 174.2(14) .
Dy1 O5 C48 C47 7.6(16) .
Dy1 O5 C48 C49 -174.6(7) .
O8 C38 C37 C36 1.9(17) .
C39 C38 C37 C36 -178.6(10) .
O7 C36 C37 C38 0.1(17) .
C35 C36 C37 C38 178.6(10) .
O5 C48 C47 C46 0.5(18) .
C49 C48 C47 C46 -177.2(10) .
Dy1 O6 C46 C47 -11.5(17) .
Dy1 O6 C46 C45 170.2(7) .
C48 C47 C46 O6 1.4(18) .
C48 C47 C46 C45 179.6(10) .
F25 C45 C46 O6 168.5(10) .
F27 C45 C46 O6 46.1(13) .
F26 C45 C46 O6 -71.7(12) .
F25 C45 C46 C47 -10.1(16) .
F27 C45 C46 C47 -132.4(11) .
F26 C45 C46 C47 109.8(12) .
O12 C16 C17 F2 -67.2(18) .
C15 C16 C17 F2 111.9(17) .
O12 C16 C17 F3 56.9(18) .
C15 C16 C17 F3 -124.0(17) .
O12 C16 C17 F1 178.6(12) .
C15 C16 C17 F1 -2(2) .
O3 C41 C40 F20 79.8(12) .
C42 C41 C40 F20 -97.1(12) .
O3 C41 C40 F21 -159.0(10) .
C42 C41 C40 F21 24.2(14) .
O3 C41 C40 F19 -42.7(13) .
C42 C41 C40 F19 140.5(10) .
O7 C36 C35 F16 -35.4(16) .
C37 C36 C35 F16 145.9(11) .
O7 C36 C35 F17 -163.5(10) .
C37 C36 C35 F17 17.8(16) .
O7 C36 C35 F18 79.6(11) .
C37 C36 C35 F18 -99.0(11) .
O5 C48 C49 F28 -56.9(15) .
C47 C48 C49 F28 121.1(13) .
O5 C48 C49 F29 63.5(15) .
C47 C48 C49 F29 -118.5(14) .
O5 C48 C49 F30 -174.1(10) .
C47 C48 C49 F30 3.9(16) .
O2 N3 C2 C1 -46.3(11) .
C7 N3 C2 C1 144.8(8) .
O2 N3 C2 C3 73.9(9) .
C7 N3 C2 C3 -95.1(9) .
O2 N3 C2 C5 -168.3(7) .
C7 N3 C2 C5 22.7(9) .
O1 N2 C5 C4 77.0(10) .
C7 N2 C5 C4 -97.0(9) .
O1 N2 C5 C6 -44.9(11) .
C7 N2 C5 C6 141.1(8) .
O1 N2 C5 C2 -165.4(8) .
C7 N2 C5 C2 20.6(9) .
C1 C2 C5 N2 -140.5(7) .
N3 C2 C5 N2 -23.6(7) .
C3 C2 C5 N2 86.3(8) .
C1 C2 C5 C4 -27.1(10) .
N3 C2 C5 C4 89.8(8) .
C3 C2 C5 C4 -160.3(7) .
C1 C2 C5 C6 102.1(10) .
N3 C2 C5 C6 -141.0(8) .
C3 C2 C5 C6 -31.1(11) .
O2 N3 C7 N2 -178.8(7) .
C2 N3 C7 N2 -10.8(10) .
O2 N3 C7 C8 -1.0(13) .
C2 N3 C7 C8 167.1(7) .
O1 N2 C7 N3 179.1(8) .
C5 N2 C7 N3 -7.2(10) .
O1 N2 C7 C8 1.2(13) .
C5 N2 C7 C8 174.9(7) .
C10 C8 C7 N3 151.4(8) .
C9 C8 C7 N3 -32.5(12) .
C10 C8 C7 N2 -31.1(12) .
C9 C8 C7 N2 145.0(9) .
Co1A O13 C21 C20 2(2) .
Co1 O13 C21 C20 -7(2) .
Co1A O13 C21 C22 179.7(13) .
Co1 O13 C21 C22 171.0(11) .
Co1A O14 C19 C20 -2(2) .
Co1 O14 C19 C20 7(3) .
Co1A O14 C19 C18 -171.7(14) .
Co1 O14 C19 C18 -162.7(12) .
C7 N3 O2 Dy1 -83.0(10) 2_644
C2 N3 O2 Dy1 109.8(7) 2_644
O14 C19 C20 C21 8(3) .
C18 C19 C20 C21 176.8(17) .
Co1A C19 C20 C21 6.4(16) .
O13 C21 C20 C19 -8(3) .
C22 C21 C20 C19 174.5(16) .
Co1A C21 C20 C19 -6.7(17) .
O14 C19 C18 F7 -177.9(19) .
C20 C19 C18 F7 11(3) .
Co1A C19 C18 F7 168(2) .
O14 C19 C18 F9 60(3) .
C20 C19 C18 F9 -111(2) .
Co1A C19 C18 F9 46(4) .
O14 C19 C18 F8 -62(2) .
C20 C19 C18 F8 126.8(19) .
Co1A C19 C18 F8 -76(4) .
O13 C21 C22 F10 171.6(18) .
C20 C21 C22 F10 -10(3) .
Co1A C21 C22 F10 172(2) .
O13 C21 C22 F12 22(2) .
C20 C21 C22 F12 -159.9(17) .
O13 C21 C22 F11 -87.4(18) .
C20 C21 C22 F11 90.6(19) .
Co1A C21 C22 F11 -87(3) .
O13 C21 C22 F12A 100(2) .
C20 C21 C22 F12A -82(3) .
Co1A C21 C22 F12A 101(3) .
F11 C22 F10 F12A 144.3(19) .
C21 C22 F10 F12A -102(2) .
F11 C22 F12A F10 -57(3) .
C21 C22 F12A F10 112.5(19) .
C21 O13 Co1A O14 4.3(14) .
C21 O13 Co1A N6 115.7(17) .
C21 O13 Co1A O11 -88.8(16) .
C21 O13 Co1A C19 2.1(11) .
C19 O14 Co1A O13 -4.4(15) .
C19 O14 Co1A N6 -121.3(17) .
C19 O14 Co1A C21 -2.2(12) .
C19 O14 Co1A O11 93.1(16) .
